data_7708294
loop_
_publ_author_name
'Koroteev, Pavel Sergeevich'
'Dobrohotova, Zhanna'
'Ilyukhin, Andrey'
'Belova, Ekaterina V.'
'Yaprynsev, Alexey D.'
'Rouzi\`eres, Mathieu'
'Clerac, Rodolphe'
'Efimov, N. N.'

_publ_section_title
;
 Tetranuclear Cr-Ln ferrocenecarboxylate complexes with defect-dicubane
 structure: synthesis, magnetism, and thermolysis
;
_journal_name_full 'Dalton Transactions'
_journal_paper_doi 10.1039/D1DT02562G
_journal_year 2021
_chemical_formula_moiety 'C56 H64 Cr2 Fe4 Ho2 N4 O22, 2(C7 H8), 2(C4 H8 O)'
_chemical_formula_sum 'C78 H96 Cr2 Fe4 Ho2 N4 O24'
_chemical_formula_weight 2130.84
_space_group_IT_number 14
_space_group_name_Hall '-P 2yn'
_space_group_name_H-M_alt 'P 1 21/n 1'
_symmetry_cell_setting monoclinic
_symmetry_Int_Tables_number 14
_symmetry_space_group_name_Hall '-P 2yn'
_symmetry_space_group_name_H-M 'P 1 21/n 1'
_atom_sites_solution_hydrogens mixed
_audit_conform_dict_location ftp://ftp.iucr.org/pub/cif_core.dic
_audit_conform_dict_name cif_core.dic
_audit_conform_dict_version 2.4.3
_audit_creation_date 2017-05-17T22:18:22-00:00
_audit_creation_method 'WinGX routine CIF_UPDATE'
_audit_update_record
;
2021-03-28 deposited with the CCDC.	2021-09-14 downloaded from the CCDC.
;
_cell_angle_alpha 90
_cell_angle_beta 103.0660(10)
_cell_angle_gamma 90
_cell_formula_units_Z 2
_cell_length_a 15.2579(5)
_cell_length_b 16.7324(5)
_cell_length_c 15.9113(5)
_cell_measurement_reflns_used 9887
_cell_measurement_temperature 150(2)
_cell_measurement_theta_max 28.06
_cell_measurement_theta_min 2.74
_cell_volume 3957.0(2)
_computing_cell_refinement 'Bruker SAINT'
_computing_data_collection 'Bruker APEX2'
_computing_data_reduction 'Bruker SAINT'
_computing_molecular_graphics 'Bruker SHELXTL'
_computing_publication_material 'Bruker SHELXTL'
_computing_structure_refinement 'SHELXL-2016/6 (Sheldrick, 2016)'
_computing_structure_solution 'SHELXS-2016 (Sheldrick, 2015)'
_diffrn_ambient_temperature 150(2)
_diffrn_measured_fraction_theta_full 1
_diffrn_measured_fraction_theta_max 0.99
_diffrn_measurement_device_type 'Bruker APEX-II CCD'
_diffrn_measurement_method '\f and \w scans'
_diffrn_radiation_monochromator graphite
_diffrn_radiation_type MoK\a
_diffrn_radiation_wavelength 0.71073
_diffrn_reflns_av_R_equivalents 0.0469
_diffrn_reflns_av_unetI/netI 0.0374
_diffrn_reflns_Laue_measured_fraction_full 1
_diffrn_reflns_Laue_measured_fraction_max 0.99
_diffrn_reflns_limit_h_max 20
_diffrn_reflns_limit_h_min -19
_diffrn_reflns_limit_k_max 22
_diffrn_reflns_limit_k_min -22
_diffrn_reflns_limit_l_max 21
_diffrn_reflns_limit_l_min -21
_diffrn_reflns_number 50647
_diffrn_reflns_point_group_measured_fraction_full 1
_diffrn_reflns_point_group_measured_fraction_max 0.99
_diffrn_reflns_theta_full 25.242
_diffrn_reflns_theta_max 28.715
_diffrn_reflns_theta_min 2.067
_diffrn_standards_number 0
_exptl_absorpt_coefficient_mu 3.029
_exptl_absorpt_correction_T_max 0.7458
_exptl_absorpt_correction_T_min 0.5678
_exptl_absorpt_correction_type multi-scan
_exptl_absorpt_process_details 'SADABS (Sheldrick, 2003)'
_exptl_crystal_colour brown
_exptl_crystal_density_diffrn 1.788
_exptl_crystal_description block
_exptl_crystal_F_000 2140
_exptl_crystal_preparation 'Magnetic properties'
_exptl_crystal_size_max 0.24
_exptl_crystal_size_mid 0.24
_exptl_crystal_size_min 0.16
_refine_diff_density_max 1.039
_refine_diff_density_min -0.687
_refine_diff_density_rms 0.102
_refine_ls_extinction_method none
_refine_ls_goodness_of_fit_ref 0.974
_refine_ls_hydrogen_treatment mixed
_refine_ls_matrix_type full
_refine_ls_number_parameters 594
_refine_ls_number_reflns 10141
_refine_ls_number_restraints 15
_refine_ls_restrained_S_all 0.974
_refine_ls_R_factor_all 0.0443
_refine_ls_R_factor_gt 0.0302
_refine_ls_shift/su_max 0.003
_refine_ls_shift/su_mean 0
_refine_ls_structure_factor_coef Fsqd
_refine_ls_weighting_details 'w=1/[\s^2^(Fo^2^)+(0.0400P)^2^+4.0000P] where P=(Fo^2^+2Fc^2^)/3'
_refine_ls_weighting_scheme calc
_refine_ls_wR_factor_gt 0.0709
_refine_ls_wR_factor_ref 0.0785
_reflns_Friedel_coverage 0
_reflns_number_gt 8209
_reflns_number_total 10141
_reflns_threshold_expression 'I > 2\s(I)'
_cod_data_source_file d1dt02562g2.cif
_cod_data_source_block 3
_cod_original_sg_symbol_H-M 'P 21/n'
_cod_database_code 7708294

loop_
_symmetry_equiv_pos_as_xyz
'x, y, z'
'-x+1/2, y+1/2, -z+1/2'
'-x, -y, -z'
'x-1/2, -y-1/2, z-1/2'

loop_
_atom_site_label
_atom_site_type_symbol
_atom_site_fract_x
_atom_site_fract_y
_atom_site_fract_z
_atom_site_U_iso_or_equiv
_atom_site_adp_type
_atom_site_occupancy
_atom_site_site_symmetry_order
_atom_site_calc_flag
_atom_site_refinement_flags_posn
_atom_site_refinement_flags_adp
_atom_site_refinement_flags_occupancy
_atom_site_disorder_assembly
_atom_site_disorder_group
Ho1 Ho 0.54295(2) 0.61289(2) 0.00915(2) 0.02169(5) Uani 1 1 d . . . . .
Fe1 Fe 0.09504(3) 0.29749(3) -0.01525(3) 0.03631(12) Uani 1 1 d . . . . .
Fe2 Fe 0.28406(3) 0.86300(3) 0.03426(3) 0.02993(11) Uani 1 1 d . . . . .
Cr1 Cr 0.33696(3) 0.54829(3) -0.06208(3) 0.02277(10) Uani 1 1 d . . . . .
O1 O 0.24379(13) 0.48814(13) -0.01938(15) 0.0287(5) Uani 1 1 d . . . . .
O2 O 0.32427(14) 0.38218(13) 0.04211(14) 0.0284(5) Uani 1 1 d . . . . .
O3 O 0.43814(14) 0.68446(13) 0.06660(14) 0.0285(5) Uani 1 1 d . . . . .
O4 O 0.30059(14) 0.64343(13) -0.00412(14) 0.0284(5) Uani 1 1 d . . . . .
O5 O 0.42599(14) 0.61079(12) -0.10518(14) 0.0270(5) Uani 1 1 d . . . . .
O6 O 0.36407(13) 0.45098(12) -0.12026(13) 0.0247(4) Uani 1 1 d . . . . .
O7 O 0.0978(3) 0.7109(3) -0.2440(3) 0.0476(10) Uani 0.83 1 d . . P A 1
H2 H 0.108(4) 0.728(4) -0.282(4) 0.057 Uiso 0.83 1 d . U P B 1
O7B O 0.1017(15) 0.7414(12) -0.2240(14) 0.045(6) Uiso 0.17 1 d . . P A 2
H2B H 0.106383 0.741419 -0.289951 0.054 Uiso 0.17 1 d R U P A 2
O8 O 0.61877(15) 0.72683(13) 0.09188(15) 0.0325(5) Uani 1 1 d . . . . .
O9 O 0.54827(16) 0.75141(14) -0.04007(16) 0.0355(5) Uani 1 1 d . . . . .
O10 O 0.6059(2) 0.84916(15) 0.0446(2) 0.0602(8) Uani 1 1 d . . . . .
O11 O 0.43496(13) 0.51912(13) 0.03579(14) 0.0222(4) Uani 1 1 d . . . . .
H1 H 0.422(2) 0.524(2) 0.078(2) 0.027 Uiso 1 1 d . U . . .
N1 N 0.2509(3) 0.5758(3) -0.1788(3) 0.0270(9) Uani 0.83 1 d . . P A 1
N1B N 0.2639(14) 0.5715(13) -0.2001(13) 0.014(5) Uiso 0.17 1 d . . P A 2
N2 N 0.5908(2) 0.77836(17) 0.0319(2) 0.0373(7) Uani 1 1 d . . . . .
C1 C 0.2525(2) 0.4217(2) 0.0209(2) 0.0277(7) Uani 1 1 d . . . . .
C2 C 0.1697(2) 0.3910(2) 0.0439(2) 0.0336(7) Uani 1 1 d . . . . .
C3 C 0.0801(2) 0.4169(2) 0.0053(3) 0.0414(9) Uani 1 1 d . . . . .
H3A H 0.06376 0.456775 -0.037838 0.05 Uiso 1 1 calc R U . . .
C4 C 0.0202(3) 0.3720(2) 0.0435(3) 0.0489(11) Uani 1 1 d . . . . .
H4A H -0.043456 0.376753 0.030207 0.059 Uiso 1 1 calc R U . . .
C5 C 0.0711(3) 0.3198(3) 0.1040(3) 0.0511(11) Uani 1 1 d . . . . .
H5A H 0.047418 0.282986 0.138652 0.061 Uiso 1 1 calc R U . . .
C6 C 0.1640(3) 0.3305(2) 0.1055(2) 0.0408(8) Uani 1 1 d . . . . .
H6A H 0.212911 0.302621 0.140874 0.049 Uiso 1 1 calc R U . . .
C7 C 0.1629(3) 0.2467(3) -0.0982(3) 0.0555(12) Uani 1 1 d . . . . .
H7A H 0.222315 0.259718 -0.102532 0.067 Uiso 1 1 calc R U . . .
C8 C 0.1389(3) 0.1881(3) -0.0436(3) 0.0650(14) Uani 1 1 d . . . . .
H8A H 0.17917 0.154559 -0.00476 0.078 Uiso 1 1 calc R U . . .
C9 C 0.0440(3) 0.1883(3) -0.0570(3) 0.0551(11) Uani 1 1 d . . . . .
H9A H 0.009299 0.155216 -0.028418 0.066 Uiso 1 1 calc R U . . .
C10 C 0.0107(3) 0.2454(3) -0.1192(3) 0.0475(10) Uani 1 1 d . . . . .
H10A H -0.05097 0.257849 -0.140937 0.057 Uiso 1 1 calc R U . . .
C11 C 0.0838(3) 0.2819(3) -0.1446(3) 0.0471(10) Uani 1 1 d . . . . .
H11A H 0.079937 0.323296 -0.186202 0.056 Uiso 1 1 calc R U . . .
C12 C 0.3538(2) 0.68986(18) 0.0478(2) 0.0265(6) Uani 1 1 d . . . . .
C13 C 0.3115(2) 0.75350(18) 0.0885(2) 0.0258(6) Uani 1 1 d . . . . .
C14 C 0.3588(2) 0.81360(19) 0.1449(2) 0.0296(7) Uani 1 1 d . . . . .
H14A H 0.422233 0.817306 0.16496 0.036 Uiso 1 1 calc R U . . .
C15 C 0.2945(2) 0.8666(2) 0.1655(2) 0.0352(8) Uani 1 1 d . . . . .
H15A H 0.307218 0.912144 0.201831 0.042 Uiso 1 1 calc R U . . .
C16 C 0.2077(2) 0.8397(2) 0.1224(2) 0.0357(8) Uani 1 1 d . . . . .
H16A H 0.152232 0.864058 0.125379 0.043 Uiso 1 1 calc R U . . .
C17 C 0.2178(2) 0.7705(2) 0.0744(2) 0.0311(7) Uani 1 1 d . . . . .
H17A H 0.170488 0.740731 0.038966 0.037 Uiso 1 1 calc R U . . .
C18 C 0.3278(3) 0.8604(3) -0.0776(3) 0.0509(10) Uani 1 1 d . . . . .
H18A H 0.358162 0.817376 -0.097751 0.061 Uiso 1 1 calc R U . . .
C19 C 0.3691(3) 0.9244(3) -0.0251(3) 0.0512(10) Uani 1 1 d . . . . .
H19A H 0.431912 0.931524 -0.003381 0.061 Uiso 1 1 calc R U . . .
C20 C 0.3013(3) 0.9754(2) -0.0106(3) 0.0574(12) Uani 1 1 d . . . . .
H20A H 0.310175 1.023354 0.022209 0.069 Uiso 1 1 calc R U . . .
C21 C 0.2174(3) 0.9433(3) -0.0533(3) 0.0592(12) Uani 1 1 d . . . . .
H21A H 0.160088 0.965964 -0.054141 0.071 Uiso 1 1 calc R U . . .
C22 C 0.2332(3) 0.8715(3) -0.0948(3) 0.0546(11) Uani 1 1 d . . . . .
H22A H 0.18883 0.837297 -0.1279 0.066 Uiso 1 1 calc R U . . .
C23 C 0.3928(8) 0.6422(7) -0.1871(8) 0.034(2) Uani 0.83 1 d . . P A 1
H23A H 0.409905 0.606744 -0.230622 0.041 Uiso 0.83 1 calc R U P A 1
H23B H 0.42018 0.695265 -0.191266 0.041 Uiso 0.83 1 calc R U P A 1
C24 C 0.2914(3) 0.6504(3) -0.2063(3) 0.0322(9) Uani 0.83 1 d . . P A 1
H24A H 0.274654 0.697002 -0.174909 0.039 Uiso 0.83 1 calc R U P A 1
H24B H 0.267831 0.659254 -0.268843 0.039 Uiso 0.83 1 calc R U P A 1
C25 C 0.2862(3) 0.4322(2) -0.1862(3) 0.0305(9) Uani 0.83 1 d . . P A 1
H25A H 0.236939 0.4135 -0.159956 0.037 Uiso 0.83 1 calc R U P A 1
H25B H 0.300431 0.389173 -0.223751 0.037 Uiso 0.83 1 calc R U P A 1
C26 C 0.2573(4) 0.5078(3) -0.2394(3) 0.0328(11) Uani 0.83 1 d . . P A 1
H26A H 0.301727 0.520788 -0.274037 0.039 Uiso 0.83 1 calc R U P A 1
H26B H 0.198135 0.499089 -0.279385 0.039 Uiso 0.83 1 calc R U P A 1
C27 C 0.0916(3) 0.6259(3) -0.2472(3) 0.0398(10) Uani 0.83 1 d . . P A 1
H27A H 0.105624 0.606378 -0.301448 0.048 Uiso 0.83 1 calc R U P A 1
H27B H 0.029337 0.609402 -0.246874 0.048 Uiso 0.83 1 calc R U P A 1
C28 C 0.1566(3) 0.5887(3) -0.1706(3) 0.0329(9) Uani 0.83 1 d . . P A 1
H28A H 0.158244 0.623216 -0.119681 0.039 Uiso 0.83 1 calc R U P A 1
H28B H 0.131728 0.536391 -0.158424 0.039 Uiso 0.83 1 calc R U P A 1
C23B C 0.400(4) 0.655(3) -0.190(4) 0.022(9) Uiso 0.17 1 d . . P A 2
H23C H 0.453799 0.663149 -0.214068 0.027 Uiso 0.17 1 calc R U P A 2
H23D H 0.375014 0.708171 -0.180705 0.027 Uiso 0.17 1 calc R U P A 2
C24B C 0.3307(13) 0.6051(11) -0.2500(13) 0.030(4) Uiso 0.17 1 d . . P A 2
H24C H 0.360638 0.560707 -0.273762 0.036 Uiso 0.17 1 calc R U P A 2
H24D H 0.298436 0.638336 -0.298743 0.036 Uiso 0.17 1 calc R U P A 2
C25B C 0.3198(15) 0.4331(13) -0.2095(14) 0.029(5) Uiso 0.17 1 d . . P A 2
H25C H 0.360307 0.444027 -0.248765 0.035 Uiso 0.17 1 calc R U P A 2
H25D H 0.300497 0.376491 -0.215943 0.035 Uiso 0.17 1 calc R U P A 2
C26B C 0.2440(18) 0.4854(14) -0.2269(18) 0.023(6) Uiso 0.17 1 d . . P A 2
H26C H 0.198551 0.464629 -0.196919 0.028 Uiso 0.17 1 calc R U P A 2
H26D H 0.21702 0.484117 -0.289613 0.028 Uiso 0.17 1 calc R U P A 2
C27B C 0.1867(14) 0.7069(12) -0.1985(13) 0.035(4) Uiso 0.17 1 d . . P A 2
H27C H 0.211517 0.71682 -0.136335 0.042 Uiso 0.17 1 calc R U P A 2
H27D H 0.228063 0.730718 -0.231401 0.042 Uiso 0.17 1 calc R U P A 2
C28B C 0.1775(14) 0.6166(12) -0.2159(14) 0.034(4) Uiso 0.17 1 d . . P A 2
H28C H 0.139603 0.593645 -0.179051 0.041 Uiso 0.17 1 calc R U P A 2
H28D H 0.145555 0.608438 -0.276733 0.041 Uiso 0.17 1 calc R U P A 2
C29 C 0.5826(4) 0.9217(5) -0.2138(5) 0.069(2) Uani 0.72 1 d D . P C 1
C30 C 0.6448(6) 0.8629(5) -0.1828(5) 0.070(2) Uani 0.72 1 d D . P C 1
H30A H 0.644403 0.832897 -0.132242 0.084 Uiso 0.72 1 calc R U P C 1
C31 C 0.7104(11) 0.8512(13) -0.2340(13) 0.133(5) Uani 0.72 1 d D . P C 1
H31A H 0.7549 0.811142 -0.216032 0.16 Uiso 0.72 1 calc R U P C 1
C32 C 0.7128(6) 0.8917(4) -0.3029(5) 0.071(2) Uani 0.72 1 d D . P C 1
H32A H 0.758013 0.886194 -0.334985 0.085 Uiso 0.72 1 calc R U P C 1
C33 C 0.6419(6) 0.9431(5) -0.3233(6) 0.085(3) Uani 0.72 1 d D . P C 1
H33A H 0.640927 0.974502 -0.373207 0.102 Uiso 0.72 1 calc R U P C 1
C34 C 0.5762(7) 0.9567(4) -0.2872(5) 0.079(3) Uani 0.72 1 d D . P C 1
H34A H 0.526772 0.989962 -0.312556 0.094 Uiso 0.72 1 calc R U P C 1
C35 C 0.5139(7) 0.9269(7) -0.1694(6) 0.115(3) Uani 0.72 1 d D . P C 1
H35A H 0.530823 0.896674 -0.115399 0.173 Uiso 0.72 1 calc R U P C 1
H35B H 0.504062 0.983002 -0.15655 0.173 Uiso 0.72 1 calc R U P C 1
H35C H 0.458415 0.904553 -0.205073 0.173 Uiso 0.72 1 calc R U P C 1
C29B C 0.5570(13) 0.9295(11) -0.2430(14) 0.104(4) Uiso 0.28 1 d D U P D 2
C30B C 0.5864(18) 0.8796(13) -0.1729(13) 0.104(4) Uiso 0.28 1 d D U P D 2
H30B H 0.561645 0.88078 -0.123269 0.124 Uiso 0.28 1 calc R U P D 2
C31B C 0.6577(16) 0.8258(13) -0.1812(17) 0.104(4) Uiso 0.28 1 d D U P D 2
H31B H 0.664456 0.777049 -0.149873 0.124 Uiso 0.28 1 calc R U P D 2
C32B C 0.713(2) 0.842(2) -0.230(3) 0.104(4) Uiso 0.28 1 d D U P D 2
H32B H 0.766896 0.813438 -0.230909 0.124 Uiso 0.28 1 calc R U P D 2
C33B C 0.6811(16) 0.9062(16) -0.2810(17) 0.104(4) Uiso 0.28 1 d D U P D 2
H33B H 0.725254 0.934484 -0.302767 0.124 Uiso 0.28 1 calc R U P D 2
C34B C 0.6010(18) 0.9346(17) -0.3039(13) 0.104(4) Uiso 0.28 1 d D U P D 2
H34B H 0.576593 0.956844 -0.35914 0.124 Uiso 0.28 1 calc R U P D 2
C35B C 0.5122(15) 0.9970(12) -0.2226(16) 0.104(4) Uiso 0.28 1 d D U P D 2
H35D H 0.482363 0.984076 -0.175919 0.156 Uiso 0.28 1 calc R U P D 2
H35E H 0.555728 1.040172 -0.204056 0.156 Uiso 0.28 1 calc R U P D 2
H35F H 0.467225 1.014212 -0.273603 0.156 Uiso 0.28 1 calc R U P D 2
O12 O 0.5740(4) 0.4630(4) 0.7955(4) 0.0507(14) Uani 0.72 1 d . . P E 1
C36 C 0.5119(5) 0.4094(5) 0.7462(4) 0.0584(18) Uani 0.72 1 d . . P E 1
H36A H 0.449879 0.430567 0.736984 0.07 Uiso 0.72 1 calc R U P E 1
H36B H 0.514484 0.356852 0.775378 0.07 Uiso 0.72 1 calc R U P E 1
C37 C 0.5408(9) 0.4018(7) 0.6603(6) 0.054(2) Uani 0.72 1 d . . P E 1
H37A H 0.586062 0.358905 0.662823 0.064 Uiso 0.72 1 calc R U P E 1
H37B H 0.488646 0.390842 0.612119 0.064 Uiso 0.72 1 calc R U P E 1
C38 C 0.5805(7) 0.4823(5) 0.6510(5) 0.074(3) Uani 0.72 1 d . . P E 1
H38A H 0.536873 0.516259 0.611025 0.089 Uiso 0.72 1 calc R U P E 1
H38B H 0.63565 0.47706 0.628505 0.089 Uiso 0.72 1 calc R U P E 1
C39 C 0.6040(8) 0.5208(7) 0.7472(6) 0.054(2) Uani 0.72 1 d . . P E 1
H39A H 0.669519 0.529896 0.767645 0.065 Uiso 0.72 1 calc R U P E 1
H39B H 0.571846 0.571944 0.748823 0.065 Uiso 0.72 1 calc R U P E 1
O12B O 0.6035(10) 0.4523(11) 0.8045(12) 0.044(4) Uiso 0.28 1 d . . P F 2
C36B C 0.5586(14) 0.3868(11) 0.7519(13) 0.057(5) Uiso 0.28 1 d . . P F 2
H36C H 0.509079 0.365967 0.776486 0.069 Uiso 0.28 1 calc R U P F 2
H36D H 0.601772 0.342877 0.750873 0.069 Uiso 0.28 1 calc R U P F 2
C37B C 0.522(2) 0.417(2) 0.663(2) 0.061(10) Uiso 0.28 1 d . . P F 2
H37C H 0.550422 0.387351 0.6217 0.074 Uiso 0.28 1 calc R U P F 2
H37D H 0.45638 0.407139 0.646212 0.074 Uiso 0.28 1 calc R U P F 2
C38B C 0.5399(14) 0.4989(13) 0.6590(15) 0.058(6) Uiso 0.28 1 d . . P F 2
H38C H 0.568399 0.510514 0.610315 0.07 Uiso 0.28 1 calc R U P F 2
H38D H 0.483364 0.529938 0.650905 0.07 Uiso 0.28 1 calc R U P F 2
C39B C 0.5904(17) 0.5165(17) 0.7270(15) 0.034(5) Uiso 0.28 1 d . . P F 2
H39C H 0.568403 0.566881 0.74759 0.041 Uiso 0.28 1 calc R U P F 2
H39D H 0.650275 0.527698 0.715493 0.041 Uiso 0.28 1 calc R U P F 2

loop_
_atom_site_aniso_label
_atom_site_aniso_U_11
_atom_site_aniso_U_22
_atom_site_aniso_U_33
_atom_site_aniso_U_23
_atom_site_aniso_U_13
_atom_site_aniso_U_12
Ho1 0.01630(7) 0.02073(7) 0.02672(8) -0.00035(5) 0.00208(5) -0.00197(5)
Fe1 0.0251(2) 0.0378(3) 0.0484(3) -0.0140(2) 0.0133(2) -0.0099(2)
Fe2 0.0302(2) 0.0257(2) 0.0316(2) -0.00135(19) 0.00234(19) -0.00024(18)
Cr1 0.0163(2) 0.0222(2) 0.0272(2) -0.00157(19) -0.00045(18) -0.00034(17)
O1 0.0185(10) 0.0264(11) 0.0398(12) -0.0035(10) 0.0035(9) -0.0023(8)
O2 0.0215(10) 0.0303(12) 0.0339(12) -0.0012(9) 0.0075(9) -0.0018(9)
O3 0.0193(10) 0.0275(11) 0.0373(12) -0.0050(10) 0.0031(9) -0.0021(8)
O4 0.0197(10) 0.0249(11) 0.0384(12) -0.0055(10) 0.0019(9) 0.0004(8)
O5 0.0238(11) 0.0274(11) 0.0274(11) 0.0054(9) 0.0007(9) -0.0034(9)
O6 0.0212(10) 0.0257(11) 0.0241(10) -0.0051(9) -0.0014(8) -0.0003(8)
O7 0.047(2) 0.049(3) 0.043(2) 0.014(2) 0.0024(17) 0.0129(19)
O8 0.0248(11) 0.0278(12) 0.0439(13) -0.0049(10) 0.0059(10) -0.0039(9)
O9 0.0368(13) 0.0269(12) 0.0426(14) 0.0010(10) 0.0083(11) -0.0043(10)
O10 0.080(2) 0.0229(13) 0.075(2) -0.0082(13) 0.0126(17) -0.0147(14)
O11 0.0184(10) 0.0251(10) 0.0228(10) -0.0007(9) 0.0038(8) -0.0031(8)
N1 0.023(2) 0.033(2) 0.023(2) 0.0005(18) 0.0013(17) 0.0003(15)
N2 0.0337(15) 0.0269(14) 0.0537(19) -0.0046(14) 0.0150(14) -0.0076(12)
C1 0.0209(14) 0.0318(17) 0.0302(16) -0.0120(14) 0.0056(12) -0.0071(12)
C2 0.0264(16) 0.0365(18) 0.0402(19) -0.0132(15) 0.0123(14) -0.0075(13)
C3 0.0285(17) 0.0387(19) 0.061(2) -0.0107(18) 0.0173(17) -0.0060(15)
C4 0.0316(19) 0.046(2) 0.076(3) -0.023(2) 0.028(2) -0.0133(17)
C5 0.050(2) 0.054(2) 0.060(3) -0.021(2) 0.035(2) -0.025(2)
C6 0.043(2) 0.043(2) 0.0392(19) -0.0116(16) 0.0165(16) -0.0141(17)
C7 0.033(2) 0.068(3) 0.068(3) -0.039(2) 0.0174(19) -0.0059(19)
C8 0.074(3) 0.047(3) 0.062(3) -0.025(2) -0.011(2) 0.016(2)
C9 0.061(3) 0.043(2) 0.060(3) -0.016(2) 0.012(2) -0.023(2)
C10 0.0310(18) 0.059(3) 0.053(2) -0.018(2) 0.0103(17) -0.0150(18)
C11 0.039(2) 0.054(2) 0.052(2) -0.0164(19) 0.0157(18) -0.0118(18)
C12 0.0228(15) 0.0239(15) 0.0320(16) -0.0003(12) 0.0045(12) -0.0016(12)
C13 0.0219(14) 0.0247(15) 0.0302(16) -0.0009(12) 0.0045(12) -0.0019(12)
C14 0.0250(15) 0.0305(16) 0.0314(16) -0.0018(13) 0.0026(13) -0.0024(13)
C15 0.0363(18) 0.0346(18) 0.0342(18) -0.0105(14) 0.0070(15) 0.0009(14)
C16 0.0287(17) 0.0374(19) 0.0420(19) -0.0082(16) 0.0099(14) 0.0017(14)
C17 0.0247(15) 0.0304(17) 0.0376(18) -0.0063(14) 0.0059(13) -0.0018(13)
C18 0.064(3) 0.051(2) 0.039(2) 0.0063(19) 0.015(2) -0.008(2)
C19 0.056(3) 0.046(2) 0.052(2) 0.013(2) 0.013(2) -0.014(2)
C20 0.076(3) 0.030(2) 0.064(3) 0.0116(19) 0.011(2) -0.004(2)
C21 0.061(3) 0.053(3) 0.058(3) 0.023(2) 0.000(2) 0.009(2)
C22 0.067(3) 0.054(3) 0.037(2) 0.0088(19) -0.002(2) -0.008(2)
C23 0.027(3) 0.045(5) 0.029(3) 0.011(3) 0.004(2) -0.003(3)
C24 0.029(2) 0.038(2) 0.028(2) 0.0081(17) 0.0014(16) 0.0015(17)
C25 0.025(2) 0.036(2) 0.028(2) -0.0075(17) -0.0001(17) -0.0020(17)
C26 0.033(3) 0.039(3) 0.022(2) -0.001(2) -0.0035(18) 0.004(2)
C27 0.026(2) 0.050(3) 0.039(2) 0.010(2) -0.0032(17) 0.0057(18)
C28 0.0214(18) 0.043(2) 0.033(2) 0.0042(18) 0.0032(16) 0.0056(16)
C29 0.034(3) 0.096(6) 0.065(5) -0.039(4) -0.013(3) 0.010(3)
C30 0.088(6) 0.074(5) 0.050(4) 0.028(4) 0.017(4) 0.015(4)
C31 0.117(9) 0.183(14) 0.108(8) 0.070(9) 0.044(7) -0.028(8)
C32 0.089(6) 0.060(4) 0.082(5) -0.016(4) 0.056(5) -0.005(4)
C33 0.071(5) 0.045(4) 0.116(7) -0.001(4) -0.025(5) 0.006(4)
C34 0.129(8) 0.041(4) 0.045(4) 0.005(3) -0.022(4) 0.021(4)
C35 0.113(8) 0.125(9) 0.092(7) 0.019(6) -0.009(6) 0.009(7)
O12 0.053(4) 0.066(4) 0.034(2) -0.005(2) 0.012(3) -0.024(3)
C36 0.062(4) 0.075(5) 0.037(3) -0.007(3) 0.010(3) -0.037(4)
C37 0.070(6) 0.049(5) 0.040(4) -0.009(3) 0.011(4) 0.008(4)
C38 0.122(8) 0.060(5) 0.045(4) 0.004(3) 0.025(5) -0.026(5)
C39 0.072(6) 0.049(4) 0.039(5) -0.007(4) 0.006(4) -0.019(4)

loop_
_atom_type_symbol
_atom_type_description
_atom_type_scat_dispersion_real
_atom_type_scat_dispersion_imag
_atom_type_scat_source
C C 0.0033 0.0016 'International Tables Vol C Tables 4.2.6.8 and 6.1.1.4'
H H 0 0 'International Tables Vol C Tables 4.2.6.8 and 6.1.1.4'
N N 0.0061 0.0033 'International Tables Vol C Tables 4.2.6.8 and 6.1.1.4'
O O 0.0106 0.006 'International Tables Vol C Tables 4.2.6.8 and 6.1.1.4'
Cr Cr 0.3209 0.6236 'International Tables Vol C Tables 4.2.6.8 and 6.1.1.4'
Fe Fe 0.3463 0.8444 'International Tables Vol C Tables 4.2.6.8 and 6.1.1.4'
Ho Ho -0.2175 4.6783 'International Tables Vol C Tables 4.2.6.8 and 6.1.1.4'

loop_
_geom_angle_atom_site_label_1
_geom_angle_atom_site_label_2
_geom_angle_atom_site_label_3
_geom_angle
_geom_angle_site_symmetry_1
_geom_angle_site_symmetry_3
_geom_angle_publ_flag
O5 Ho1 O6 150.19(7) . 3_665 ?
O5 Ho1 O3 80.58(8) . . ?
O6 Ho1 O3 107.37(8) 3_665 . ?
O5 Ho1 O2 108.02(8) . 3_665 ?
O6 Ho1 O2 81.41(8) 3_665 3_665 ?
O3 Ho1 O2 146.67(7) . 3_665 ?
O5 Ho1 O11 83.22(7) . 3_665 ?
O6 Ho1 O11 71.90(7) 3_665 3_665 ?
O3 Ho1 O11 138.64(7) . 3_665 ?
O2 Ho1 O11 74.66(7) 3_665 3_665 ?
O5 Ho1 O11 71.23(7) . . ?
O6 Ho1 O11 83.50(7) 3_665 . ?
O3 Ho1 O11 72.94(7) . . ?
O2 Ho1 O11 140.37(7) 3_665 . ?
O11 Ho1 O11 65.84(9) 3_665 . ?
O5 Ho1 O8 129.78(8) . . ?
O6 Ho1 O8 79.16(7) 3_665 . ?
O3 Ho1 O8 70.98(7) . . ?
O2 Ho1 O8 79.63(7) 3_665 . ?
O11 Ho1 O8 143.57(7) 3_665 . ?
O11 Ho1 O8 132.68(8) . . ?
O5 Ho1 O9 80.42(8) . . ?
O6 Ho1 O9 129.33(8) 3_665 . ?
O3 Ho1 O9 73.53(8) . . ?
O2 Ho1 O9 76.28(8) 3_665 . ?
O11 Ho1 O9 140.10(8) 3_665 . ?
O11 Ho1 O9 138.87(7) . . ?
O8 Ho1 O9 52.52(8) . . ?
O5 Ho1 N2 104.53(8) . . ?
O6 Ho1 N2 105.08(8) 3_665 . ?
O3 Ho1 N2 68.49(8) . . ?
O2 Ho1 N2 78.18(8) 3_665 . ?
O11 Ho1 N2 152.82(8) 3_665 . ?
O11 Ho1 N2 141.33(8) . . ?
O8 Ho1 N2 26.54(8) . . ?
O9 Ho1 N2 26.07(8) . . ?
O5 Ho1 Cr1 119.61(5) . 3_665 ?
O6 Ho1 Cr1 36.25(5) 3_665 3_665 ?
O3 Ho1 Cr1 135.64(6) . 3_665 ?
O2 Ho1 Cr1 68.94(5) 3_665 3_665 ?
O11 Ho1 Cr1 36.60(5) 3_665 3_665 ?
O11 Ho1 Cr1 77.30(5) . 3_665 ?
O8 Ho1 Cr1 109.56(5) . 3_665 ?
O9 Ho1 Cr1 143.72(6) . 3_665 ?
N2 Ho1 Cr1 130.85(6) . 3_665 ?
O5 Ho1 Cr1 35.74(5) . . ?
O6 Ho1 Cr1 119.77(5) 3_665 . ?
O3 Ho1 Cr1 67.50(5) . . ?
O2 Ho1 Cr1 136.61(5) 3_665 . ?
O11 Ho1 Cr1 77.21(5) 3_665 . ?
O11 Ho1 Cr1 36.44(5) . . ?
O8 Ho1 Cr1 137.88(5) . . ?
O9 Ho1 Cr1 107.44(6) . . ?
N2 Ho1 Cr1 124.04(6) . . ?
Cr1 Ho1 Cr1 104.809(10) 3_665 . ?
C8 Fe1 C2 128.04(17) . . ?
C8 Fe1 C9 40.65(19) . . ?
C2 Fe1 C9 166.45(18) . . ?
C8 Fe1 C7 40.6(2) . . ?
C2 Fe1 C7 107.86(15) . . ?
C9 Fe1 C7 68.13(18) . . ?
C8 Fe1 C11 67.60(19) . . ?
C2 Fe1 C11 118.30(15) . . ?
C9 Fe1 C11 67.58(18) . . ?
C7 Fe1 C11 39.98(17) . . ?
C8 Fe1 C3 165.59(19) . . ?
C2 Fe1 C3 41.10(14) . . ?
C9 Fe1 C3 151.63(17) . . ?
C7 Fe1 C3 127.05(18) . . ?
C11 Fe1 C3 107.40(18) . . ?
C8 Fe1 C10 67.41(18) . . ?
C2 Fe1 C10 152.19(17) . . ?
C9 Fe1 C10 39.72(18) . . ?
C7 Fe1 C10 67.52(16) . . ?
C11 Fe1 C10 40.30(15) . . ?
C3 Fe1 C10 118.23(17) . . ?
C8 Fe1 C6 109.02(18) . . ?
C2 Fe1 C6 40.87(15) . . ?
C9 Fe1 C6 128.70(18) . . ?
C7 Fe1 C6 119.47(16) . . ?
C11 Fe1 C6 152.66(15) . . ?
C3 Fe1 C6 68.79(16) . . ?
C10 Fe1 C6 165.77(16) . . ?
C8 Fe1 C5 120.4(2) . . ?
C2 Fe1 C5 68.29(14) . . ?
C9 Fe1 C5 109.29(18) . . ?
C7 Fe1 C5 154.1(2) . . ?
C11 Fe1 C5 164.94(17) . . ?
C3 Fe1 C5 67.90(17) . . ?
C10 Fe1 C5 128.00(15) . . ?
C6 Fe1 C5 40.70(15) . . ?
C8 Fe1 C4 153.1(2) . . ?
C2 Fe1 C4 68.49(14) . . ?
C9 Fe1 C4 118.85(17) . . ?
C7 Fe1 C4 164.7(2) . . ?
C11 Fe1 C4 127.43(19) . . ?
C3 Fe1 C4 40.55(15) . . ?
C10 Fe1 C4 108.31(17) . . ?
C6 Fe1 C4 68.23(17) . . ?
C5 Fe1 C4 39.90(18) . . ?
C13 Fe2 C17 41.15(12) . . ?
C13 Fe2 C22 119.27(16) . . ?
C17 Fe2 C22 105.54(16) . . ?
C13 Fe2 C21 155.63(16) . . ?
C17 Fe2 C21 120.74(17) . . ?
C22 Fe2 C21 40.80(18) . . ?
C13 Fe2 C18 105.96(16) . . ?
C17 Fe2 C18 122.90(16) . . ?
C22 Fe2 C18 40.86(18) . . ?
C21 Fe2 C18 68.2(2) . . ?
C13 Fe2 C14 41.12(12) . . ?
C17 Fe2 C14 68.99(13) . . ?
C22 Fe2 C14 155.70(17) . . ?
C21 Fe2 C14 162.24(17) . . ?
C18 Fe2 C14 120.96(16) . . ?
C13 Fe2 C19 123.96(16) . . ?
C17 Fe2 C19 160.33(16) . . ?
C22 Fe2 C19 68.60(18) . . ?
C21 Fe2 C19 67.88(19) . . ?
C18 Fe2 C19 40.59(17) . . ?
C14 Fe2 C19 108.18(16) . . ?
C13 Fe2 C20 161.21(16) . . ?
C17 Fe2 C20 157.18(17) . . ?
C22 Fe2 C20 68.46(18) . . ?
C21 Fe2 C20 40.48(18) . . ?
C18 Fe2 C20 67.82(19) . . ?
C14 Fe2 C20 125.50(16) . . ?
C19 Fe2 C20 39.96(18) . . ?
C13 Fe2 C16 68.44(13) . . ?
C17 Fe2 C16 40.55(13) . . ?
C22 Fe2 C16 123.94(17) . . ?
C21 Fe2 C16 108.67(18) . . ?
C18 Fe2 C16 160.24(16) . . ?
C14 Fe2 C16 68.11(14) . . ?
C19 Fe2 C16 158.07(16) . . ?
C20 Fe2 C16 123.33(17) . . ?
C13 Fe2 C15 68.51(13) . . ?
C17 Fe2 C15 68.47(14) . . ?
C22 Fe2 C15 161.52(18) . . ?
C21 Fe2 C15 125.98(18) . . ?
C18 Fe2 C15 157.06(16) . . ?
C14 Fe2 C15 40.34(13) . . ?
C19 Fe2 C15 122.79(16) . . ?
C20 Fe2 C15 109.88(17) . . ?
C16 Fe2 C15 40.40(14) . . ?
O5 Cr1 O11 86.92(9) . . ?
O5 Cr1 O6 92.35(9) . . ?
O11 Cr1 O6 87.93(9) . . ?
O5 Cr1 O4 91.34(9) . . ?
O11 Cr1 O4 94.24(9) . . ?
O6 Cr1 O4 175.81(9) . . ?
O5 Cr1 O1 178.00(9) . . ?
O11 Cr1 O1 94.51(9) . . ?
O6 Cr1 O1 89.11(9) . . ?
O4 Cr1 O1 87.15(9) . . ?
O5 Cr1 N1 85.20(14) . . ?
O11 Cr1 N1 169.46(15) . . ?
O6 Cr1 N1 85.41(14) . . ?
O4 Cr1 N1 92.94(15) . . ?
O1 Cr1 N1 93.56(14) . . ?
O5 Cr1 N1B 78.3(5) . . ?
O11 Cr1 N1B 159.1(5) . . ?
O6 Cr1 N1B 78.1(5) . . ?
O4 Cr1 N1B 100.7(5) . . ?
O1 Cr1 N1B 100.7(5) . . ?
O5 Cr1 Ho1 97.95(6) . 3_665 ?
O11 Cr1 Ho1 46.08(6) . 3_665 ?
O6 Cr1 Ho1 43.11(6) . 3_665 ?
O4 Cr1 Ho1 138.10(7) . 3_665 ?
O1 Cr1 Ho1 84.05(6) . 3_665 ?
N1 Cr1 Ho1 128.39(13) . 3_665 ?
O5 Cr1 Ho1 42.00(6) . . ?
O11 Cr1 Ho1 46.17(6) . . ?
O6 Cr1 Ho1 98.57(6) . . ?
O4 Cr1 Ho1 85.50(6) . . ?
O1 Cr1 Ho1 139.05(7) . . ?
N1 Cr1 Ho1 126.99(13) . . ?
N1B Cr1 Ho1 120.3(5) . . ?
Ho1 Cr1 Ho1 75.192(10) 3_665 . ?
C1 O1 Cr1 127.82(19) . . ?
C1 O2 Ho1 130.9(2) . 3_665 ?
C12 O3 Ho1 134.1(2) . . ?
C12 O4 Cr1 125.73(19) . . ?
C23 O5 Cr1 113.3(5) . . ?
C23B O5 Cr1 121(2) . . ?
C23 O5 Ho1 144.0(5) . . ?
C23B O5 Ho1 136(2) . . ?
Cr1 O5 Ho1 102.25(9) . . ?
C25 O6 Cr1 107.4(2) . . ?
C25B O6 Cr1 121.9(8) . . ?
C25 O6 Ho1 137.5(2) . 3_665 ?
Cr1 O6 Ho1 100.64(8) . 3_665 ?
C27 O7 H2 113(5) . . ?
C27B O7B H2B 91.2 . . ?
N2 O8 Ho1 94.92(17) . . ?
N2 O9 Ho1 95.44(18) . . ?
Cr1 O11 Ho1 97.31(8) . 3_665 ?
Cr1 O11 Ho1 97.39(9) . . ?
Ho1 O11 Ho1 114.16(9) 3_665 . ?
Cr1 O11 H1 113(3) . . ?
Ho1 O11 H1 117(3) 3_665 . ?
Ho1 O11 H1 115(3) . . ?
C28 N1 C24 112.0(4) . . ?
C28 N1 C26 111.6(4) . . ?
C24 N1 C26 110.5(4) . . ?
C28 N1 Cr1 112.5(3) . . ?
C24 N1 Cr1 103.2(3) . . ?
C26 N1 Cr1 106.6(3) . . ?
C28B N1B C26B 108.8(19) . . ?
C28B N1B C24B 113.1(18) . . ?
C26B N1B C24B 108.5(16) . . ?
C28B N1B Cr1 118.3(13) . . ?
C26B N1B Cr1 97.7(15) . . ?
C24B N1B Cr1 109.0(14) . . ?
O10 N2 O9 122.5(3) . . ?
O10 N2 O8 120.8(3) . . ?
O9 N2 O8 116.7(3) . . ?
O10 N2 Ho1 175.2(3) . . ?
O9 N2 Ho1 58.49(15) . . ?
O8 N2 Ho1 58.53(14) . . ?
O2 C1 O1 125.4(3) . . ?
O2 C1 C2 119.3(3) . . ?
O1 C1 C2 115.3(3) . . ?
C6 C2 C3 108.0(3) . . ?
C6 C2 C1 127.1(3) . . ?
C3 C2 C1 124.9(3) . . ?
C6 C2 Fe1 70.0(2) . . ?
C3 C2 Fe1 69.8(2) . . ?
C1 C2 Fe1 124.8(2) . . ?
C4 C3 C2 107.5(4) . . ?
C4 C3 Fe1 70.0(2) . . ?
C2 C3 Fe1 69.1(2) . . ?
C4 C3 H3A 126.2 . . ?
C2 C3 H3A 126.2 . . ?
Fe1 C3 H3A 126.2 . . ?
C5 C4 C3 108.3(4) . . ?
C5 C4 Fe1 69.8(2) . . ?
C3 C4 Fe1 69.4(2) . . ?
C5 C4 H4A 125.8 . . ?
C3 C4 H4A 125.8 . . ?
Fe1 C4 H4A 126.5 . . ?
C4 C5 C6 109.1(4) . . ?
C4 C5 Fe1 70.3(2) . . ?
C6 C5 Fe1 69.6(2) . . ?
C4 C5 H5A 125.4 . . ?
C6 C5 H5A 125.4 . . ?
Fe1 C5 H5A 126.2 . . ?
C5 C6 C2 107.1(4) . . ?
C5 C6 Fe1 69.7(2) . . ?
C2 C6 Fe1 69.1(2) . . ?
C5 C6 H6A 126.5 . . ?
C2 C6 H6A 126.5 . . ?
Fe1 C6 H6A 126.3 . . ?
C11 C7 C8 107.8(4) . . ?
C11 C7 Fe1 70.2(2) . . ?
C8 C7 Fe1 69.5(2) . . ?
C11 C7 H7A 126.1 . . ?
C8 C7 H7A 126.1 . . ?
Fe1 C7 H7A 125.7 . . ?
C7 C8 C9 107.7(4) . . ?
C7 C8 Fe1 69.9(2) . . ?
C9 C8 Fe1 69.8(2) . . ?
C7 C8 H8A 126.1 . . ?
C9 C8 H8A 126.1 . . ?
Fe1 C8 H8A 125.8 . . ?
C10 C9 C8 107.8(4) . . ?
C10 C9 Fe1 70.5(2) . . ?
C8 C9 Fe1 69.6(2) . . ?
C10 C9 H9A 126.1 . . ?
C8 C9 H9A 126.1 . . ?
Fe1 C9 H9A 125.5 . . ?
C9 C10 C11 108.5(4) . . ?
C9 C10 Fe1 69.8(2) . . ?
C11 C10 Fe1 69.8(2) . . ?
C9 C10 H10A 125.7 . . ?
C11 C10 H10A 125.7 . . ?
Fe1 C10 H10A 126.3 . . ?
C7 C11 C10 108.1(4) . . ?
C7 C11 Fe1 69.8(2) . . ?
C10 C11 Fe1 69.9(2) . . ?
C7 C11 H11A 126 . . ?
C10 C11 H11A 126 . . ?
Fe1 C11 H11A 125.9 . . ?
O3 C12 O4 125.1(3) . . ?
O3 C12 C13 118.4(3) . . ?
O4 C12 C13 116.5(3) . . ?
C17 C13 C14 107.7(3) . . ?
C17 C13 C12 126.9(3) . . ?
C14 C13 C12 125.2(3) . . ?
C17 C13 Fe2 69.45(18) . . ?
C14 C13 Fe2 70.00(18) . . ?
C12 C13 Fe2 122.4(2) . . ?
C15 C14 C13 108.0(3) . . ?
C15 C14 Fe2 70.4(2) . . ?
C13 C14 Fe2 68.87(17) . . ?
C15 C14 H14A 126 . . ?
C13 C14 H14A 126 . . ?
Fe2 C14 H14A 126.2 . . ?
C14 C15 C16 108.1(3) . . ?
C14 C15 Fe2 69.23(19) . . ?
C16 C15 Fe2 69.6(2) . . ?
C14 C15 H15A 126 . . ?
C16 C15 H15A 126 . . ?
Fe2 C15 H15A 126.8 . . ?
C17 C16 C15 108.4(3) . . ?
C17 C16 Fe2 68.79(19) . . ?
C15 C16 Fe2 70.0(2) . . ?
C17 C16 H16A 125.8 . . ?
C15 C16 H16A 125.8 . . ?
Fe2 C16 H16A 127 . . ?
C16 C17 C13 107.8(3) . . ?
C16 C17 Fe2 70.7(2) . . ?
C13 C17 Fe2 69.40(18) . . ?
C16 C17 H17A 126.1 . . ?
C13 C17 H17A 126.1 . . ?
Fe2 C17 H17A 125.4 . . ?
C19 C18 C22 108.2(4) . . ?
C19 C18 Fe2 70.0(2) . . ?
C22 C18 Fe2 69.3(2) . . ?
C19 C18 H18A 125.9 . . ?
C22 C18 H18A 125.9 . . ?
Fe2 C18 H18A 126.4 . . ?
C20 C19 C18 108.2(4) . . ?
C20 C19 Fe2 70.2(2) . . ?
C18 C19 Fe2 69.4(2) . . ?
C20 C19 H19A 125.9 . . ?
C18 C19 H19A 125.9 . . ?
Fe2 C19 H19A 126.1 . . ?
C19 C20 C21 108.2(4) . . ?
C19 C20 Fe2 69.8(2) . . ?
C21 C20 Fe2 69.2(2) . . ?
C19 C20 H20A 125.9 . . ?
C21 C20 H20A 125.9 . . ?
Fe2 C20 H20A 126.6 . . ?
C20 C21 C22 108.3(4) . . ?
C20 C21 Fe2 70.3(2) . . ?
C22 C21 Fe2 69.4(2) . . ?
C20 C21 H21A 125.8 . . ?
C22 C21 H21A 125.8 . . ?
Fe2 C21 H21A 126.1 . . ?
C21 C22 C18 107.1(4) . . ?
C21 C22 Fe2 69.8(2) . . ?
C18 C22 Fe2 69.9(2) . . ?
C21 C22 H22A 126.4 . . ?
C18 C22 H22A 126.4 . . ?
Fe2 C22 H22A 125.5 . . ?
O5 C23 C24 111.2(7) . . ?
O5 C23 H23A 109.4 . . ?
C24 C23 H23A 109.4 . . ?
O5 C23 H23B 109.4 . . ?
C24 C23 H23B 109.4 . . ?
H23A C23 H23B 108 . . ?
N1 C24 C23 109.5(5) . . ?
N1 C24 H24A 109.8 . . ?
C23 C24 H24A 109.8 . . ?
N1 C24 H24B 109.8 . . ?
C23 C24 H24B 109.8 . . ?
H24A C24 H24B 108.2 . . ?
O6 C25 C26 108.2(3) . . ?
O6 C25 H25A 110.1 . . ?
C26 C25 H25A 110.1 . . ?
O6 C25 H25B 110.1 . . ?
C26 C25 H25B 110.1 . . ?
H25A C25 H25B 108.4 . . ?
N1 C26 C25 108.8(4) . . ?
N1 C26 H26A 109.9 . . ?
C25 C26 H26A 109.9 . . ?
N1 C26 H26B 109.9 . . ?
C25 C26 H26B 109.9 . . ?
H26A C26 H26B 108.3 . . ?
O7 C27 C28 110.7(4) . . ?
O7 C27 H27A 109.5 . . ?
C28 C27 H27A 109.5 . . ?
O7 C27 H27B 109.5 . . ?
C28 C27 H27B 109.5 . . ?
H27A C27 H27B 108.1 . . ?
N1 C28 C27 117.2(4) . . ?
N1 C28 H28A 108 . . ?
C27 C28 H28A 108 . . ?
N1 C28 H28B 108 . . ?
C27 C28 H28B 108 . . ?
H28A C28 H28B 107.3 . . ?
O5 C23B C24B 107(3) . . ?
O5 C23B H23C 110.3 . . ?
C24B C23B H23C 110.3 . . ?
O5 C23B H23D 110.3 . . ?
C24B C23B H23D 110.3 . . ?
H23C C23B H23D 108.5 . . ?
C23B C24B N1B 109(3) . . ?
C23B C24B H24C 109.9 . . ?
N1B C24B H24C 109.9 . . ?
C23B C24B H24D 109.9 . . ?
N1B C24B H24D 109.9 . . ?
H24C C24B H24D 108.3 . . ?
C26B C25B O6 103.8(18) . . ?
C26B C25B H25C 111 . . ?
O6 C25B H25C 111 . . ?
C26B C25B H25D 111 . . ?
O6 C25B H25D 111 . . ?
H25C C25B H25D 109 . . ?
C25B C26B N1B 115(2) . . ?
C25B C26B H26C 108.4 . . ?
N1B C26B H26C 108.4 . . ?
C25B C26B H26D 108.4 . . ?
N1B C26B H26D 108.4 . . ?
H26C C26B H26D 107.5 . . ?
O7B C27B C28B 108.3(18) . . ?
O7B C27B H27C 110 . . ?
C28B C27B H27C 110 . . ?
O7B C27B H27D 110 . . ?
C28B C27B H27D 110 . . ?
H27C C27B H27D 108.4 . . ?
N1B C28B C27B 115.3(18) . . ?
N1B C28B H28C 108.4 . . ?
C27B C28B H28C 108.4 . . ?
N1B C28B H28D 108.4 . . ?
C27B C28B H28D 108.4 . . ?
H28C C28B H28D 107.5 . . ?
C34 C29 C30 123.5(7) . . ?
C34 C29 C35 121.3(9) . . ?
C30 C29 C35 113.5(9) . . ?
C29 C30 C31 114.0(7) . . ?
C29 C30 H30A 123 . . ?
C31 C30 H30A 123 . . ?
C32 C31 C30 124.3(12) . . ?
C32 C31 H31A 117.9 . . ?
C30 C31 H31A 117.9 . . ?
C31 C32 C33 111.0(10) . . ?
C31 C32 H32A 124.5 . . ?
C33 C32 H32A 124.5 . . ?
C34 C33 C32 131.7(9) . . ?
C34 C33 H33A 114.2 . . ?
C32 C33 H33A 114.2 . . ?
C33 C34 C29 114.6(8) . . ?
C33 C34 H34A 122.7 . . ?
C29 C34 H34A 122.7 . . ?
C29 C35 H35A 109.5 . . ?
C29 C35 H35B 109.5 . . ?
H35A C35 H35B 109.5 . . ?
C29 C35 H35C 109.5 . . ?
H35A C35 H35C 109.5 . . ?
H35B C35 H35C 109.5 . . ?
C34B C29B C30B 120.8(10) . . ?
C34B C29B C35B 118.8(12) . . ?
C30B C29B C35B 112.8(12) . . ?
C29B C30B C31B 114.6(10) . . ?
C29B C30B H30B 122.7 . . ?
C31B C30B H30B 122.7 . . ?
C32B C31B C30B 122.2(14) . . ?
C32B C31B H31B 118.9 . . ?
C30B C31B H31B 118.9 . . ?
C31B C32B C33B 108.8(12) . . ?
C31B C32B H32B 125.6 . . ?
C33B C32B H32B 125.6 . . ?
C34B C33B C32B 130.4(13) . . ?
C34B C33B H33B 114.8 . . ?
C32B C33B H33B 114.8 . . ?
C33B C34B C29B 112.5(11) . . ?
C33B C34B H34B 123.7 . . ?
C29B C34B H34B 123.7 . . ?
C29B C35B H35D 109.5 . . ?
C29B C35B H35E 109.5 . . ?
H35D C35B H35E 109.5 . . ?
C29B C35B H35F 109.5 . . ?
H35D C35B H35F 109.5 . . ?
H35E C35B H35F 109.5 . . ?
C39 O12 C36 113.9(6) . . ?
O12 C36 C37 104.8(6) . . ?
O12 C36 H36A 110.8 . . ?
C37 C36 H36A 110.8 . . ?
O12 C36 H36B 110.8 . . ?
C37 C36 H36B 110.8 . . ?
H36A C36 H36B 108.9 . . ?
C38 C37 C36 102.6(7) . . ?
C38 C37 H37A 111.2 . . ?
C36 C37 H37A 111.2 . . ?
C38 C37 H37B 111.2 . . ?
C36 C37 H37B 111.2 . . ?
H37A C37 H37B 109.2 . . ?
C37 C38 C39 105.8(7) . . ?
C37 C38 H38A 110.6 . . ?
C39 C38 H38A 110.6 . . ?
C37 C38 H38B 110.6 . . ?
C39 C38 H38B 110.6 . . ?
H38A C38 H38B 108.7 . . ?
O12 C39 C38 102.5(7) . . ?
O12 C39 H39A 111.3 . . ?
C38 C39 H39A 111.3 . . ?
O12 C39 H39B 111.3 . . ?
C38 C39 H39B 111.3 . . ?
H39A C39 H39B 109.2 . . ?
C36B O12B C39B 95.8(15) . . ?
O12B C36B C37B 109(2) . . ?
O12B C36B H36C 109.9 . . ?
C37B C36B H36C 109.9 . . ?
O12B C36B H36D 109.9 . . ?
C37B C36B H36D 109.9 . . ?
H36C C36B H36D 108.3 . . ?
C38B C37B C36B 109(3) . . ?
C38B C37B H37C 109.8 . . ?
C36B C37B H37C 109.8 . . ?
C38B C37B H37D 109.8 . . ?
C36B C37B H37D 109.8 . . ?
H37C C37B H37D 108.2 . . ?
C39B C38B C37B 107(3) . . ?
C39B C38B H38C 110.4 . . ?
C37B C38B H38C 110.4 . . ?
C39B C38B H38D 110.4 . . ?
C37B C38B H38D 110.4 . . ?
H38C C38B H38D 108.6 . . ?
C38B C39B O12B 118(2) . . ?
C38B C39B H39C 107.9 . . ?
O12B C39B H39C 107.9 . . ?
C38B C39B H39D 107.9 . . ?
O12B C39B H39D 107.9 . . ?
H39C C39B H39D 107.2 . . ?

loop_
_geom_bond_atom_site_label_1
_geom_bond_atom_site_label_2
_geom_bond_distance
_geom_bond_site_symmetry_2
_geom_bond_publ_flag
Ho1 O5 2.242(2) . ?
Ho1 O6 2.269(2) 3_665 ?
Ho1 O3 2.343(2) . ?
Ho1 O2 2.350(2) 3_665 ?
Ho1 O11 2.369(2) 3_665 ?
Ho1 O11 2.382(2) . ?
Ho1 O8 2.453(2) . ?
Ho1 O9 2.454(2) . ?
Ho1 N2 2.865(3) . ?
Ho1 Cr1 3.2623(5) 3_665 ?
Ho1 Cr1 3.2742(5) . ?
Fe1 C8 2.034(4) . ?
Fe1 C2 2.035(3) . ?
Fe1 C9 2.037(4) . ?
Fe1 C7 2.038(4) . ?
Fe1 C11 2.044(4) . ?
Fe1 C3 2.045(4) . ?
Fe1 C10 2.046(4) . ?
Fe1 C6 2.046(4) . ?
Fe1 C5 2.047(4) . ?
Fe1 C4 2.053(4) . ?
Fe2 C13 2.028(3) . ?
Fe2 C17 2.029(3) . ?
Fe2 C22 2.029(4) . ?
Fe2 C21 2.035(4) . ?
Fe2 C18 2.037(4) . ?
Fe2 C14 2.043(3) . ?
Fe2 C19 2.045(4) . ?
Fe2 C20 2.050(4) . ?
Fe2 C16 2.053(4) . ?
Fe2 C15 2.059(4) . ?
Cr1 O5 1.957(2) . ?
Cr1 O11 1.961(2) . ?
Cr1 O6 1.963(2) . ?
Cr1 O4 1.981(2) . ?
Cr1 O1 1.983(2) . ?
Cr1 N1 2.069(4) . ?
Cr1 N1B 2.26(2) . ?
O1 C1 1.275(4) . ?
O2 C1 1.258(4) . ?
O3 C12 1.257(4) . ?
O4 C12 1.281(4) . ?
O5 C23 1.390(12) . ?
O5 C23B 1.51(6) . ?
O6 C25 1.431(4) . ?
O6 C25B 1.46(2) . ?
O7 C27 1.425(6) . ?
O7 H2 0.72(6) . ?
O7B C27B 1.39(3) . ?
O7B H2B 1.0678 . ?
O8 N2 1.285(4) . ?
O9 N2 1.265(4) . ?
O10 N2 1.215(4) . ?
O11 H1 0.75(4) . ?
N1 C28 1.491(6) . ?
N1 C24 1.501(6) . ?
N1 C26 1.509(7) . ?
N1B C28B 1.49(3) . ?
N1B C26B 1.51(3) . ?
N1B C24B 1.53(3) . ?
C1 C2 1.485(4) . ?
C2 C6 1.425(5) . ?
C2 C3 1.433(5) . ?
C3 C4 1.420(5) . ?
C3 H3A 0.95 . ?
C4 C5 1.399(7) . ?
C4 H4A 0.95 . ?
C5 C6 1.423(5) . ?
C5 H5A 0.95 . ?
C6 H6A 0.95 . ?
C7 C11 1.395(6) . ?
C7 C8 1.412(7) . ?
C7 H7A 0.95 . ?
C8 C9 1.414(6) . ?
C8 H8A 0.95 . ?
C9 C10 1.387(6) . ?
C9 H9A 0.95 . ?
C10 C11 1.409(5) . ?
C10 H10A 0.95 . ?
C11 H11A 0.95 . ?
C12 C13 1.469(4) . ?
C13 C17 1.426(4) . ?
C13 C14 1.430(4) . ?
C14 C15 1.415(5) . ?
C14 H14A 0.95 . ?
C15 C16 1.420(5) . ?
C15 H15A 0.95 . ?
C16 C17 1.415(5) . ?
C16 H16A 0.95 . ?
C17 H17A 0.95 . ?
C18 C19 1.416(6) . ?
C18 C22 1.419(6) . ?
C18 H18A 0.95 . ?
C19 C20 1.399(6) . ?
C19 H19A 0.95 . ?
C20 C21 1.414(6) . ?
C20 H20A 0.95 . ?
C21 C22 1.417(7) . ?
C21 H21A 0.95 . ?
C22 H22A 0.95 . ?
C23 C24 1.515(12) . ?
C23 H23A 0.99 . ?
C23 H23B 0.99 . ?
C24 H24A 0.99 . ?
C24 H24B 0.99 . ?
C25 C26 1.530(7) . ?
C25 H25A 0.99 . ?
C25 H25B 0.99 . ?
C26 H26A 0.99 . ?
C26 H26B 0.99 . ?
C27 C28 1.520(5) . ?
C27 H27A 0.99 . ?
C27 H27B 0.99 . ?
C28 H28A 0.99 . ?
C28 H28B 0.99 . ?
C23B C24B 1.51(6) . ?
C23B H23C 0.99 . ?
C23B H23D 0.99 . ?
C24B H24C 0.99 . ?
C24B H24D 0.99 . ?
C25B C26B 1.43(3) . ?
C25B H25C 0.99 . ?
C25B H25D 0.99 . ?
C26B H26C 0.99 . ?
C26B H26D 0.99 . ?
C27B C28B 1.54(3) . ?
C27B H27C 0.99 . ?
C27B H27D 0.99 . ?
C28B H28C 0.99 . ?
C28B H28D 0.99 . ?
C29 C34 1.291(9) . ?
C29 C30 1.378(10) . ?
C29 C35 1.393(11) . ?
C30 C31 1.440(15) . ?
C30 H30A 0.95 . ?
C31 C32 1.297(14) . ?
C31 H31A 0.95 . ?
C32 C33 1.363(11) . ?
C32 H32A 0.95 . ?
C33 C34 1.283(12) . ?
C33 H33A 0.95 . ?
C34 H34A 0.95 . ?
C35 H35A 0.98 . ?
C35 H35B 0.98 . ?
C35 H35C 0.98 . ?
C29B C34B 1.299(10) . ?
C29B C30B 1.384(11) . ?
C29B C35B 1.396(11) . ?
C30B C31B 1.440(16) . ?
C30B H30B 0.95 . ?
C31B C32B 1.303(15) . ?
C31B H31B 0.95 . ?
C32B C33B 1.367(12) . ?
C32B H32B 0.95 . ?
C33B C34B 1.286(12) . ?
C33B H33B 0.95 . ?
C34B H34B 0.95 . ?
C35B H35D 0.98 . ?
C35B H35E 0.98 . ?
C35B H35F 0.98 . ?
O12 C39 1.376(12) . ?
O12 C36 1.408(8) . ?
C36 C37 1.534(12) . ?
C36 H36A 0.99 . ?
C36 H36B 0.99 . ?
C37 C38 1.498(14) . ?
C37 H37A 0.99 . ?
C37 H37B 0.99 . ?
C38 C39 1.623(12) . ?
C38 H38A 0.99 . ?
C38 H38B 0.99 . ?
C39 H39A 0.99 . ?
C39 H39B 0.99 . ?
O12B C36B 1.45(3) . ?
O12B C39B 1.61(3) . ?
C36B C37B 1.49(4) . ?
C36B H36C 0.99 . ?
C36B H36D 0.99 . ?
C37B C38B 1.41(4) . ?
C37B H37C 0.99 . ?
C37B H37D 0.99 . ?
C38B C39B 1.21(3) . ?
C38B H38C 0.99 . ?
C38B H38D 0.99 . ?
C39B H39C 0.99 . ?
C39B H39D 0.99 . ?

loop_
_geom_hbond_atom_site_label_D
_geom_hbond_atom_site_label_H
_geom_hbond_atom_site_label_A
_geom_hbond_distance_DH
_geom_hbond_distance_HA
_geom_hbond_distance_DA
_geom_hbond_angle_DHA
_geom_hbond_site_symmetry_A
O7 H2 O8 0.72(6) 2.18(6) 2.896(5) 171(6) 4_575
O7B H2B O8 1.07 2 3.05(2) 164.5 4_575
O11 H1 O12 0.75(4) 2.01(4) 2.736(6) 164(4) 3_666
O11 H1 O12B 0.75(4) 2.03(4) 2.776(19) 174(4) 3_666
